data_4324816
loop_
_publ_author_name
'Jordan L. Arthur'
'Curtis E. Moore'
'Arnold L. Rheingold'
'Joel S. Miller'

_publ_section_title
;
 Stabilization of Magnetic Ordering Observed for the Bridging NCN Group
;
_journal_name_full 'Inorganic Chemistry'
_journal_page_first 2735
_journal_page_last 2737
_journal_paper_doi 10.1021/ic200083j
_journal_volume 50
_journal_year 2011
_chemical_formula_moiety C54H32MnN8(0.125(CH2Cl2))
_chemical_formula_sum 'C54.13 H32.25 Cl0.25 Mn N8'
_chemical_formula_weight 858.43
_chemical_name_systematic
; 
 ? 
;
_space_group_IT_number 14
_symmetry_cell_setting monoclinic
_symmetry_space_group_name_Hall '-P 2ybc'
_symmetry_space_group_name_H-M 'P 1 21/c 1'
_atom_sites_solution_hydrogens geom
_atom_sites_solution_primary direct
_atom_sites_solution_secondary difmap
_audit_creation_method SHELXL-97
_cell_angle_alpha 90.00
_cell_angle_beta 107.230(6)
_cell_angle_gamma 90.00
_cell_formula_units_Z 4
_cell_length_a 17.6731(15)
_cell_length_b 22.610(2)
_cell_length_c 11.5115(9)
_cell_measurement_reflns_used 6603
_cell_measurement_temperature 100(2)
_cell_measurement_theta_max 63.57
_cell_measurement_theta_min 3.91
_cell_volume 4393.4(7)
_computing_cell_refinement 'Bruker SAINT'
_computing_data_collection 'Bruker APEX2'
_computing_data_reduction 'Bruker SAINT'
_computing_molecular_graphics 'Bruker SHELXTL'
_computing_publication_material 'Bruker SHELXTL'
_computing_structure_refinement 'SHELXL-97 (Sheldrick, 2008)'
_computing_structure_solution 'SHELXS-97 (Sheldrick, 2008)'
_diffrn_ambient_temperature 100(2)
_diffrn_measured_fraction_theta_full 0.997
_diffrn_measured_fraction_theta_max 0.974
_diffrn_measurement_device_type 'Bruker APEX-II CCD'
_diffrn_measurement_method '\f and \w scans'
_diffrn_radiation_monochromator graphite
_diffrn_radiation_source 'fine-focus sealed tube'
_diffrn_radiation_type CuK\a
_diffrn_radiation_wavelength 1.54178
_diffrn_reflns_av_R_equivalents 0.0836
_diffrn_reflns_av_sigmaI/netI 0.0895
_diffrn_reflns_limit_h_max 20
_diffrn_reflns_limit_h_min -20
_diffrn_reflns_limit_k_max 25
_diffrn_reflns_limit_k_min -26
_diffrn_reflns_limit_l_max 11
_diffrn_reflns_limit_l_min -13
_diffrn_reflns_number 19749
_diffrn_reflns_theta_full 55.00
_diffrn_reflns_theta_max 63.81
_diffrn_reflns_theta_min 3.91
_exptl_absorpt_coefficient_mu 2.953
_exptl_absorpt_correction_T_max 0.8200
_exptl_absorpt_correction_T_min 0.4424
_exptl_absorpt_correction_type multi-scan
_exptl_absorpt_process_details SADABS
_exptl_crystal_colour Dark-Brown
_exptl_crystal_density_diffrn 1.298
_exptl_crystal_description Blade
_exptl_crystal_F_000 1769
_exptl_crystal_size_max 0.33
_exptl_crystal_size_mid 0.11
_exptl_crystal_size_min 0.07
_platon_squeeze_details
; 
 SQUEEZE found two voids containing half of a disordered dichloromethane 
 molecule. Its formula was added to the formula for the unit-cell and its 
 electron density removed. 
;
_refine_diff_density_max 0.624
_refine_diff_density_min -0.479
_refine_diff_density_rms 0.071
_refine_ls_extinction_method none
_refine_ls_goodness_of_fit_ref 1.011
_refine_ls_hydrogen_treatment constr
_refine_ls_matrix_type full
_refine_ls_number_parameters 568
_refine_ls_number_reflns 7074
_refine_ls_number_restraints 0
_refine_ls_restrained_S_all 1.011
_refine_ls_R_factor_all 0.0742
_refine_ls_R_factor_gt 0.0563
_refine_ls_shift/su_max 0.000
_refine_ls_shift/su_mean 0.000
_refine_ls_structure_factor_coef Fsqd
_refine_ls_weighting_details 'calc w=1/[\s^2^(Fo^2^)+(0.0759P)^2^+0.0000P] where P=(Fo^2^+2Fc^2^)/3'
_refine_ls_weighting_scheme calc
_refine_ls_wR_factor_gt 0.1382
_refine_ls_wR_factor_ref 0.1474
_reflns_number_gt 5367
_reflns_number_total 7074
_reflns_threshold_expression >2\s(I)
_cod_data_source_file ic200083j_si_001.cif
_cod_data_source_block jsm167
_cod_original_cell_volume 4393.5(6)
_cod_database_code 4324816

loop_
_symmetry_equiv_pos_as_xyz
'x, y, z'
'-x, y+1/2, -z+1/2'
'-x, -y, -z'
'x, -y-1/2, z-1/2'

loop_
_atom_site_label
_atom_site_type_symbol
_atom_site_fract_x
_atom_site_fract_y
_atom_site_fract_z
_atom_site_U_iso_or_equiv
_atom_site_adp_type
_atom_site_occupancy
_atom_site_symmetry_multiplicity
_atom_site_calc_flag
_atom_site_refinement_flags
Mn1 Mn 0.27208(3) 0.19878(2) -0.03264(4) 0.01879(15) Uani 1 1 d .
N1 N 0.37348(14) 0.24160(11) -0.0189(2) 0.0226(6) Uani 1 1 d .
N2 N 0.33137(14) 0.12431(11) 0.0330(2) 0.0220(6) Uani 1 1 d .
N3 N 0.17060(14) 0.15538(11) -0.0535(2) 0.0201(5) Uani 1 1 d .
N4 N 0.21173(15) 0.27193(10) -0.1071(2) 0.0206(5) Uani 1 1 d .
N5 N 0.26123(15) 0.17403(11) -0.2382(2) 0.0221(6) Uani 1 1 d .
N6 N 0.27651(15) 0.26485(11) -0.3495(2) 0.0226(6) Uani 1 1 d .
N7 N 0.0161(2) 0.02823(15) -0.7433(3) 0.0470(8) Uani 1 1 d .
N8 N 0.1127(2) -0.10007(15) -0.4634(3) 0.0499(9) Uani 1 1 d .
C1 C 0.38295(19) 0.30256(14) -0.0209(3) 0.0251(7) Uani 1 1 d .
C2 C 0.4654(2) 0.31615(15) 0.0246(3) 0.0333(8) Uani 1 1 d .
H2 H 0.4882 0.3546 0.0365 0.040 Uiso 1 1 calc R
C3 C 0.5050(2) 0.26470(15) 0.0476(3) 0.0376(9) Uani 1 1 d .
H3 H 0.5610 0.2601 0.0749 0.045 Uiso 1 1 calc R
C4 C 0.44772(18) 0.21810(15) 0.0234(3) 0.0286(7) Uani 1 1 d .
C5 C 0.46598(19) 0.15816(15) 0.0466(3) 0.0324(8) Uani 1 1 d .
C6 C 0.41050(18) 0.11468(14) 0.0491(3) 0.0265(7) Uani 1 1 d .
C7 C 0.4280(2) 0.05391(14) 0.0756(3) 0.0318(8) Uani 1 1 d .
H7 H 0.4782 0.0355 0.0883 0.038 Uiso 1 1 calc R
C8 C 0.36070(19) 0.02702(14) 0.0794(3) 0.0261(7) Uani 1 1 d .
H8 H 0.3548 -0.0136 0.0959 0.031 Uiso 1 1 calc R
C9 C 0.29958(18) 0.07114(13) 0.0542(2) 0.0221(7) Uani 1 1 d .
C10 C 0.22036(18) 0.06024(14) 0.0427(2) 0.0232(7) Uani 1 1 d .
C11 C 0.15998(18) 0.10090(13) -0.0058(2) 0.0220(7) Uani 1 1 d .
C12 C 0.07746(19) 0.08939(14) -0.0290(3) 0.0282(7) Uani 1 1 d .
H12 H 0.0543 0.0559 -0.0032 0.034 Uiso 1 1 calc R
C13 C 0.03851(19) 0.13574(14) -0.0952(3) 0.0288(7) Uani 1 1 d .
H13 H -0.0173 0.1401 -0.1261 0.035 Uiso 1 1 calc R
C14 C 0.09604(17) 0.17671(14) -0.1100(2) 0.0224(7) Uani 1 1 d .
C15 C 0.07720(18) 0.23047(14) -0.1724(2) 0.0226(7) Uani 1 1 d .
C16 C 0.13294(18) 0.27405(13) -0.1731(2) 0.0216(7) Uani 1 1 d .
C17 C 0.11579(19) 0.33114(14) -0.2300(3) 0.0256(7) Uani 1 1 d .
H17 H 0.0665 0.3437 -0.2837 0.031 Uiso 1 1 calc R
C18 C 0.18226(19) 0.36323(14) -0.1932(3) 0.0247(7) Uani 1 1 d .
H18 H 0.1880 0.4033 -0.2138 0.030 Uiso 1 1 calc R
C19 C 0.24324(18) 0.32668(13) -0.1174(2) 0.0218(7) Uani 1 1 d .
C20 C 0.32176(18) 0.34266(14) -0.0672(2) 0.0239(7) Uani 1 1 d .
C21 C 0.5510(2) 0.14061(15) 0.0767(4) 0.0407(9) Uani 1 1 d .
C22 C 0.5895(2) 0.14076(17) -0.0119(4) 0.0495(10) Uani 1 1 d .
H22 H 0.5612 0.1514 -0.0929 0.059 Uiso 1 1 calc R
C23 C 0.6685(3) 0.12564(19) 0.0160(5) 0.0616(13) Uani 1 1 d .
H23 H 0.6941 0.1254 -0.0459 0.074 Uiso 1 1 calc R
C24 C 0.7099(3) 0.11099(19) 0.1325(6) 0.0709(16) Uani 1 1 d .
H24 H 0.7641 0.1001 0.1519 0.085 Uiso 1 1 calc R
C25 C 0.6727(3) 0.1121(3) 0.2210(6) 0.091(2) Uani 1 1 d .
H25 H 0.7017 0.1033 0.3028 0.109 Uiso 1 1 calc R
C26 C 0.5934(2) 0.1261(2) 0.1923(5) 0.0739(16) Uani 1 1 d .
H26 H 0.5679 0.1255 0.2543 0.089 Uiso 1 1 calc R
C27 C 0.19864(18) -0.00054(14) 0.0752(3) 0.0248(7) Uani 1 1 d .
C28 C 0.22842(19) -0.02190(14) 0.1938(3) 0.0264(7) Uani 1 1 d .
H28 H 0.2604 0.0029 0.2557 0.032 Uiso 1 1 calc R
C29 C 0.21153(19) -0.07903(15) 0.2215(3) 0.0332(8) Uani 1 1 d .
H29 H 0.2321 -0.0934 0.3023 0.040 Uiso 1 1 calc R
C30 C 0.16506(19) -0.11512(15) 0.1324(3) 0.0348(8) Uani 1 1 d .
H30 H 0.1544 -0.1546 0.1514 0.042 Uiso 1 1 calc R
C31 C 0.1340(2) -0.09404(15) 0.0156(3) 0.0354(8) Uani 1 1 d .
H31 H 0.1015 -0.1188 -0.0458 0.042 Uiso 1 1 calc R
C32 C 0.14998(19) -0.03698(15) -0.0122(3) 0.0303(8) Uani 1 1 d .
H32 H 0.1273 -0.0225 -0.0924 0.036 Uiso 1 1 calc R
C33 C -0.00750(18) 0.24244(13) -0.2365(3) 0.0245(7) Uani 1 1 d .
C34 C -0.0453(2) 0.2168(2) -0.3459(4) 0.0650(15) Uani 1 1 d .
H34 H -0.0165 0.1915 -0.3833 0.078 Uiso 1 1 calc R
C35 C -0.1248(3) 0.2270(2) -0.4032(4) 0.0710(16) Uani 1 1 d .
H35 H -0.1496 0.2087 -0.4794 0.085 Uiso 1 1 calc R
C36 C -0.1676(2) 0.26227(15) -0.3528(3) 0.0358(8) Uani 1 1 d .
H36 H -0.2219 0.2698 -0.3935 0.043 Uiso 1 1 calc R
C37 C -0.1320(2) 0.28705(19) -0.2429(4) 0.0490(11) Uani 1 1 d .
H37 H -0.1616 0.3114 -0.2051 0.059 Uiso 1 1 calc R
C38 C -0.0525(2) 0.27693(19) -0.1861(3) 0.0479(11) Uani 1 1 d .
H38 H -0.0284 0.2947 -0.1092 0.058 Uiso 1 1 calc R
C39 C 0.34267(19) 0.40686(13) -0.0636(3) 0.0244(7) Uani 1 1 d .
C40 C 0.3103(2) 0.44526(15) 0.0027(3) 0.0369(9) Uani 1 1 d .
H40 H 0.2732 0.4307 0.0410 0.044 Uiso 1 1 calc R
C41 C 0.3314(3) 0.50479(16) 0.0141(3) 0.0444(10) Uani 1 1 d .
H41 H 0.3089 0.5306 0.0601 0.053 Uiso 1 1 calc R
C42 C 0.3848(2) 0.52613(16) -0.0415(3) 0.0424(10) Uani 1 1 d .
H42 H 0.4002 0.5665 -0.0326 0.051 Uiso 1 1 calc R
C43 C 0.4162(2) 0.48860(15) -0.1105(3) 0.0349(9) Uani 1 1 d .
H43 H 0.4524 0.5035 -0.1500 0.042 Uiso 1 1 calc R
C44 C 0.39479(18) 0.42949(14) -0.1221(3) 0.0278(7) Uani 1 1 d .
H44 H 0.4160 0.4041 -0.1705 0.033 Uiso 1 1 calc R
C45 C 0.26856(18) 0.22192(14) -0.2991(2) 0.0218(7) Uani 1 1 d .
C46 C 0.20395(18) 0.13389(13) -0.3032(2) 0.0225(7) Uani 1 1 d .
C47 C 0.14359(18) 0.14932(14) -0.4081(3) 0.0246(7) Uani 1 1 d .
H47 H 0.1382 0.1893 -0.4347 0.029 Uiso 1 1 calc R
C48 C 0.0920(2) 0.10741(15) -0.4730(3) 0.0318(8) Uani 1 1 d .
H48 H 0.0519 0.1185 -0.5448 0.038 Uiso 1 1 calc R
C49 C 0.0980(2) 0.04847(15) -0.4342(3) 0.0341(8) Uani 1 1 d .
C50 C 0.1553(2) 0.03311(15) -0.3275(3) 0.0320(8) Uani 1 1 d .
H50 H 0.1588 -0.0065 -0.2990 0.038 Uiso 1 1 calc R
C51 C 0.20747(19) 0.07519(14) -0.2623(3) 0.0257(7) Uani 1 1 d .
H51 H 0.2462 0.0643 -0.1888 0.031 Uiso 1 1 calc R
C52 C 0.0262(2) 0.01483(15) -0.6448(3) 0.0328(8) Uani 1 1 d .
C53 C 0.0423(2) 0.00151(16) -0.5131(3) 0.0378(9) Uani 1 1 d .
C54 C 0.0795(2) -0.05746(16) -0.4905(3) 0.0339(8) Uani 1 1 d .

loop_
_atom_site_aniso_label
_atom_site_aniso_U_11
_atom_site_aniso_U_22
_atom_site_aniso_U_33
_atom_site_aniso_U_23
_atom_site_aniso_U_13
_atom_site_aniso_U_12
Mn1 0.0175(3) 0.0176(3) 0.0190(3) -0.00017(18) 0.00186(19) -0.0009(2)
N1 0.0199(13) 0.0177(13) 0.0289(14) -0.0026(10) 0.0054(11) -0.0038(11)
N2 0.0214(14) 0.0196(14) 0.0224(13) 0.0008(10) 0.0026(11) 0.0001(11)
N3 0.0177(13) 0.0204(14) 0.0204(12) -0.0005(10) 0.0030(10) -0.0001(11)
N4 0.0222(14) 0.0176(14) 0.0204(12) 0.0012(10) 0.0036(11) 0.0007(11)
N5 0.0262(14) 0.0192(14) 0.0184(12) -0.0017(10) 0.0031(11) -0.0063(11)
N6 0.0258(14) 0.0211(15) 0.0176(12) -0.0006(10) 0.0012(11) -0.0028(11)
N7 0.045(2) 0.056(2) 0.0360(19) -0.0037(15) 0.0060(15) -0.0182(17)
N8 0.050(2) 0.038(2) 0.057(2) -0.0084(16) 0.0095(17) 0.0056(17)
C1 0.0244(17) 0.0240(17) 0.0250(16) -0.0017(12) 0.0045(14) -0.0026(14)
C2 0.0269(18) 0.0221(18) 0.046(2) 0.0040(14) 0.0027(16) -0.0057(14)
C3 0.0229(18) 0.030(2) 0.054(2) 0.0065(16) 0.0034(17) -0.0040(15)
C4 0.0183(16) 0.0264(18) 0.0395(19) 0.0017(14) 0.0062(14) -0.0027(14)
C5 0.0260(18) 0.0284(19) 0.0408(19) 0.0033(14) 0.0066(16) -0.0002(15)
C6 0.0224(17) 0.0225(17) 0.0330(17) 0.0042(13) 0.0060(14) 0.0018(14)
C7 0.0252(18) 0.0248(18) 0.046(2) -0.0001(14) 0.0117(16) 0.0057(15)
C8 0.0238(17) 0.0213(17) 0.0315(17) 0.0006(13) 0.0058(14) 0.0027(14)
C9 0.0247(17) 0.0209(16) 0.0180(15) 0.0005(11) 0.0021(13) -0.0017(13)
C10 0.0267(17) 0.0223(17) 0.0175(15) -0.0015(11) 0.0018(13) 0.0009(13)
C11 0.0234(16) 0.0220(17) 0.0177(14) -0.0010(12) 0.0014(13) -0.0031(13)
C12 0.0243(17) 0.0291(19) 0.0291(17) 0.0040(13) 0.0047(14) -0.0022(14)
C13 0.0187(16) 0.0295(19) 0.0341(18) 0.0051(14) 0.0017(14) -0.0011(14)
C14 0.0181(16) 0.0256(17) 0.0206(15) 0.0002(12) 0.0012(13) 0.0009(13)
C15 0.0197(16) 0.0276(18) 0.0165(14) -0.0014(12) -0.0009(12) 0.0003(13)
C16 0.0212(16) 0.0238(17) 0.0168(14) -0.0035(12) 0.0011(12) 0.0011(13)
C17 0.0247(17) 0.0260(18) 0.0225(16) 0.0006(13) 0.0016(13) 0.0025(14)
C18 0.0293(18) 0.0198(17) 0.0240(15) 0.0024(12) 0.0061(14) 0.0009(14)
C19 0.0257(17) 0.0214(16) 0.0181(14) -0.0023(12) 0.0059(13) -0.0009(13)
C20 0.0277(17) 0.0226(17) 0.0191(15) -0.0021(12) 0.0034(13) -0.0024(14)
C21 0.030(2) 0.0242(19) 0.067(3) 0.0061(17) 0.0132(19) -0.0044(16)
C22 0.034(2) 0.042(2) 0.074(3) -0.020(2) 0.017(2) -0.0053(18)
C23 0.036(2) 0.048(3) 0.106(4) -0.027(3) 0.028(3) -0.011(2)
C24 0.034(2) 0.032(2) 0.147(5) 0.016(3) 0.027(3) 0.0036(19)
C25 0.036(3) 0.102(5) 0.132(5) 0.086(4) 0.021(3) 0.015(3)
C26 0.028(2) 0.093(4) 0.096(4) 0.061(3) 0.011(2) 0.007(2)
C27 0.0198(16) 0.0219(17) 0.0300(16) 0.0064(13) 0.0032(13) 0.0027(13)
C28 0.0227(17) 0.0232(17) 0.0318(17) 0.0027(13) 0.0054(14) -0.0009(14)
C29 0.0282(19) 0.031(2) 0.0380(19) 0.0148(15) 0.0055(16) 0.0026(15)
C30 0.0239(18) 0.0252(19) 0.054(2) 0.0136(16) 0.0089(16) -0.0019(15)
C31 0.0263(18) 0.0257(19) 0.050(2) 0.0000(15) 0.0042(17) -0.0038(15)
C32 0.0259(18) 0.0303(19) 0.0302(17) 0.0022(14) 0.0014(14) -0.0014(15)
C33 0.0256(17) 0.0183(16) 0.0260(16) 0.0041(12) 0.0020(14) -0.0012(13)
C34 0.043(2) 0.090(4) 0.043(2) -0.033(2) -0.017(2) 0.034(2)
C35 0.050(3) 0.088(4) 0.050(3) -0.038(2) -0.023(2) 0.036(3)
C36 0.0272(18) 0.0281(19) 0.042(2) -0.0018(15) -0.0053(16) 0.0022(15)
C37 0.0250(19) 0.066(3) 0.051(2) -0.020(2) 0.0039(18) 0.0045(19)
C38 0.0255(19) 0.076(3) 0.034(2) -0.0229(19) -0.0039(16) 0.005(2)
C39 0.0258(17) 0.0201(16) 0.0224(15) 0.0006(12) -0.0004(14) -0.0033(13)
C40 0.049(2) 0.0259(19) 0.0327(18) -0.0026(14) 0.0078(17) -0.0050(17)
C41 0.060(3) 0.028(2) 0.040(2) -0.0111(16) 0.0069(19) -0.0039(19)
C42 0.046(2) 0.024(2) 0.044(2) -0.0019(16) -0.0066(19) -0.0099(17)
C43 0.0253(19) 0.030(2) 0.0378(19) 0.0110(15) -0.0091(16) -0.0066(15)
C44 0.0210(16) 0.0263(18) 0.0297(17) 0.0053(13) -0.0024(14) -0.0018(14)
C45 0.0232(17) 0.0248(18) 0.0136(14) -0.0055(13) -0.0002(12) -0.0048(14)
C46 0.0266(17) 0.0235(17) 0.0165(14) -0.0035(12) 0.0051(13) -0.0060(13)
C47 0.0278(17) 0.0215(17) 0.0210(15) 0.0002(12) 0.0021(14) -0.0064(14)
C48 0.0323(19) 0.032(2) 0.0253(17) 0.0061(13) -0.0008(15) -0.0075(15)
C49 0.035(2) 0.031(2) 0.0317(18) -0.0002(14) 0.0034(16) -0.0132(16)
C50 0.041(2) 0.0224(18) 0.0296(17) 0.0006(13) 0.0052(16) -0.0072(15)
C51 0.0320(18) 0.0260(18) 0.0160(15) -0.0009(12) 0.0021(14) -0.0059(14)
C52 0.033(2) 0.031(2) 0.032(2) -0.0067(14) 0.0066(16) -0.0131(15)
C53 0.049(2) 0.030(2) 0.0350(19) 0.0002(14) 0.0122(17) -0.0068(17)
C54 0.036(2) 0.031(2) 0.0326(18) -0.0102(15) 0.0067(16) -0.0112(17)

loop_
_atom_type_symbol
_atom_type_description
_atom_type_scat_dispersion_real
_atom_type_scat_dispersion_imag
_atom_type_scat_source
C C 0.0181 0.0091 'International Tables Vol C Tables 4.2.6.8 and 6.1.1.4'
H H 0.0000 0.0000 'International Tables Vol C Tables 4.2.6.8 and 6.1.1.4'
N N 0.0311 0.0180 'International Tables Vol C Tables 4.2.6.8 and 6.1.1.4'
Mn Mn -0.5299 2.8052 'International Tables Vol C Tables 4.2.6.8 and 6.1.1.4'
Cl Cl 0.3639 0.7018 'International Tables Vol C Tables 4.2.6.8 and 6.1.1.4'

loop_
_geom_angle_atom_site_label_1
_geom_angle_atom_site_label_2
_geom_angle_atom_site_label_3
_geom_angle
_geom_angle_site_symmetry_1
_geom_angle_site_symmetry_3
N3 Mn1 N1 177.66(10) . .
N3 Mn1 N2 89.03(10) . .
N1 Mn1 N2 91.18(10) . .
N3 Mn1 N4 90.51(10) . .
N1 Mn1 N4 89.16(10) . .
N2 Mn1 N4 177.09(9) . .
N3 Mn1 N6 94.19(10) . 4_566
N1 Mn1 N6 88.11(10) . 4_566
N2 Mn1 N6 94.85(9) . 4_566
N4 Mn1 N6 88.04(9) . 4_566
N3 Mn1 N5 87.72(9) . .
N1 Mn1 N5 89.95(9) . .
N2 Mn1 N5 93.23(9) . .
N4 Mn1 N5 83.89(9) . .
N6 Mn1 N5 171.73(9) 4_566 .
C4 N1 C1 106.5(3) . .
C4 N1 Mn1 125.7(2) . .
C1 N1 Mn1 126.0(2) . .
C6 N2 C9 106.9(2) . .
C6 N2 Mn1 125.5(2) . .
C9 N2 Mn1 127.1(2) . .
C14 N3 C11 106.1(2) . .
C14 N3 Mn1 125.9(2) . .
C11 N3 Mn1 127.8(2) . .
C16 N4 C19 106.9(2) . .
C16 N4 Mn1 125.8(2) . .
C19 N4 Mn1 126.7(2) . .
C45 N5 C46 114.7(2) . .
C45 N5 Mn1 110.13(18) . .
C46 N5 Mn1 121.06(18) . .
C45 N6 Mn1 143.2(2) . 4_565
N1 C1 C20 124.7(3) . .
N1 C1 C2 108.8(3) . .
C20 C1 C2 126.4(3) . .
C3 C2 C1 107.6(3) . .
C3 C2 H2 126.2 . .
C1 C2 H2 126.2 . .
C2 C3 C4 107.6(3) . .
C2 C3 H3 126.2 . .
C4 C3 H3 126.2 . .
N1 C4 C5 126.0(3) . .
N1 C4 C3 109.5(3) . .
C5 C4 C3 124.5(3) . .
C6 C5 C4 124.2(3) . .
C6 C5 C21 118.3(3) . .
C4 C5 C21 117.4(3) . .
N2 C6 C5 125.4(3) . .
N2 C6 C7 109.3(3) . .
C5 C6 C7 125.2(3) . .
C8 C7 C6 107.7(3) . .
C8 C7 H7 126.1 . .
C6 C7 H7 126.1 . .
C7 C8 C9 107.4(3) . .
C7 C8 H8 126.3 . .
C9 C8 H8 126.3 . .
N2 C9 C10 126.2(3) . .
N2 C9 C8 108.7(3) . .
C10 C9 C8 124.9(3) . .
C9 C10 C11 123.5(3) . .
C9 C10 C27 117.6(3) . .
C11 C10 C27 118.7(3) . .
N3 C11 C10 124.6(3) . .
N3 C11 C12 109.8(3) . .
C10 C11 C12 125.0(3) . .
C13 C12 C11 106.5(3) . .
C13 C12 H12 126.7 . .
C11 C12 H12 126.7 . .
C12 C13 C14 108.0(3) . .
C12 C13 H13 126.0 . .
C14 C13 H13 126.0 . .
N3 C14 C15 126.6(3) . .
N3 C14 C13 109.5(3) . .
C15 C14 C13 123.8(3) . .
C16 C15 C14 123.7(3) . .
C16 C15 C33 118.5(3) . .
C14 C15 C33 117.7(3) . .
N4 C16 C15 125.0(3) . .
N4 C16 C17 109.0(3) . .
C15 C16 C17 125.6(3) . .
C18 C17 C16 107.2(3) . .
C18 C17 H17 126.4 . .
C16 C17 H17 126.4 . .
C17 C18 C19 108.2(3) . .
C17 C18 H18 125.9 . .
C19 C18 H18 125.9 . .
N4 C19 C20 125.4(3) . .
N4 C19 C18 108.7(3) . .
C20 C19 C18 125.8(3) . .
C19 C20 C1 124.0(3) . .
C19 C20 C39 118.3(3) . .
C1 C20 C39 117.7(3) . .
C26 C21 C22 118.3(4) . .
C26 C21 C5 121.0(4) . .
C22 C21 C5 120.6(3) . .
C23 C22 C21 120.8(4) . .
C23 C22 H22 119.6 . .
C21 C22 H22 119.6 . .
C24 C23 C22 119.9(5) . .
C24 C23 H23 120.0 . .
C22 C23 H23 120.0 . .
C23 C24 C25 119.5(4) . .
C23 C24 H24 120.2 . .
C25 C24 H24 120.2 . .
C24 C25 C26 120.3(5) . .
C24 C25 H25 119.8 . .
C26 C25 H25 119.8 . .
C21 C26 C25 121.1(5) . .
C21 C26 H26 119.5 . .
C25 C26 H26 119.5 . .
C32 C27 C28 118.5(3) . .
C32 C27 C10 120.9(3) . .
C28 C27 C10 120.6(3) . .
C29 C28 C27 120.3(3) . .
C29 C28 H28 119.9 . .
C27 C28 H28 119.9 . .
C30 C29 C28 120.2(3) . .
C30 C29 H29 119.9 . .
C28 C29 H29 119.9 . .
C29 C30 C31 120.0(3) . .
C29 C30 H30 120.0 . .
C31 C30 H30 120.0 . .
C30 C31 C32 120.0(3) . .
C30 C31 H31 120.0 . .
C32 C31 H31 120.0 . .
C31 C32 C27 121.0(3) . .
C31 C32 H32 119.5 . .
C27 C32 H32 119.5 . .
C38 C33 C34 116.6(3) . .
C38 C33 C15 121.5(3) . .
C34 C33 C15 121.8(3) . .
C33 C34 C35 121.3(4) . .
C33 C34 H34 119.4 . .
C35 C34 H34 119.4 . .
C36 C35 C34 121.0(4) . .
C36 C35 H35 119.5 . .
C34 C35 H35 119.5 . .
C35 C36 C37 118.9(3) . .
C35 C36 H36 120.5 . .
C37 C36 H36 120.5 . .
C36 C37 C38 119.9(4) . .
C36 C37 H37 120.0 . .
C38 C37 H37 120.0 . .
C33 C38 C37 122.2(3) . .
C33 C38 H38 118.9 . .
C37 C38 H38 118.9 . .
C40 C39 C44 118.5(3) . .
C40 C39 C20 119.0(3) . .
C44 C39 C20 122.5(3) . .
C39 C40 C41 121.0(4) . .
C39 C40 H40 119.5 . .
C41 C40 H40 119.5 . .
C42 C41 C40 119.8(4) . .
C42 C41 H41 120.1 . .
C40 C41 H41 120.1 . .
C41 C42 C43 119.9(3) . .
C41 C42 H42 120.1 . .
C43 C42 H42 120.1 . .
C44 C43 C42 120.2(3) . .
C44 C43 H43 119.9 . .
C42 C43 H43 119.9 . .
C43 C44 C39 120.7(3) . .
C43 C44 H44 119.7 . .
C39 C44 H44 119.7 . .
N6 C45 N5 177.9(3) . .
C47 C46 N5 123.1(3) . .
C47 C46 C51 118.2(3) . .
N5 C46 C51 118.7(3) . .
C48 C47 C46 120.8(3) . .
C48 C47 H47 119.6 . .
C46 C47 H47 119.6 . .
C47 C48 C49 120.5(3) . .
C47 C48 H48 119.7 . .
C49 C48 H48 119.7 . .
C50 C49 C48 119.2(3) . .
C50 C49 C53 121.3(3) . .
C48 C49 C53 119.4(3) . .
C51 C50 C49 120.3(3) . .
C51 C50 H50 119.9 . .
C49 C50 H50 119.9 . .
C50 C51 C46 120.8(3) . .
C50 C51 H51 119.6 . .
C46 C51 H51 119.6 . .
N7 C52 C53 175.8(4) . .
C54 C53 C52 107.7(3) . .
C54 C53 C49 110.1(3) . .
C52 C53 C49 110.8(3) . .
C54 C53 C53 108.6(4) . 3_554
C52 C53 C53 107.0(4) . 3_554
C49 C53 C53 112.6(4) . 3_554
N8 C54 C53 173.4(4) . .

loop_
_geom_bond_atom_site_label_1
_geom_bond_atom_site_label_2
_geom_bond_distance
_geom_bond_site_symmetry_2
Mn1 N3 1.996(2) .
Mn1 N1 2.001(2) .
Mn1 N2 2.009(2) .
Mn1 N4 2.017(2) .
Mn1 N6 2.242(2) 4_566
Mn1 N5 2.383(2) .
N1 C4 1.365(4) .
N1 C1 1.390(4) .
N2 C6 1.373(4) .
N2 C9 1.379(4) .
N3 C14 1.373(4) .
N3 C11 1.384(4) .
N4 C16 1.375(4) .
N4 C19 1.377(4) .
N5 C45 1.317(4) .
N5 C46 1.400(4) .
N6 C45 1.160(4) .
N6 Mn1 2.242(2) 4_565
N7 C52 1.135(4) .
N8 C54 1.123(5) .
C1 C20 1.391(4) .
C1 C2 1.429(4) .
C2 C3 1.343(5) .
C2 H2 0.9500 .
C3 C4 1.431(5) .
C3 H3 0.9500 .
C4 C5 1.400(5) .
C5 C6 1.395(4) .
C5 C21 1.493(5) .
C6 C7 1.422(4) .
C7 C8 1.349(5) .
C7 H7 0.9500 .
C8 C9 1.435(4) .
C8 H8 0.9500 .
C9 C10 1.389(4) .
C10 C11 1.394(4) .
C10 C27 1.503(4) .
C11 C12 1.427(4) .
C12 C13 1.357(4) .
C12 H12 0.9500 .
C13 C14 1.422(4) .
C13 H13 0.9500 .
C14 C15 1.401(4) .
C15 C16 1.395(4) .
C15 C33 1.485(4) .
C16 C17 1.439(4) .
C17 C18 1.338(4) .
C17 H17 0.9500 .
C18 C19 1.431(4) .
C18 H18 0.9500 .
C19 C20 1.384(4) .
C20 C39 1.496(4) .
C21 C26 1.360(6) .
C21 C22 1.382(6) .
C22 C23 1.380(6) .
C22 H22 0.9500 .
C23 C24 1.365(7) .
C23 H23 0.9500 .
C24 C25 1.365(8) .
C24 H24 0.9500 .
C25 C26 1.379(6) .
C25 H25 0.9500 .
C26 H26 0.9500 .
C27 C32 1.385(4) .
C27 C28 1.396(4) .
C28 C29 1.384(4) .
C28 H28 0.9500 .
C29 C30 1.376(5) .
C29 H29 0.9500 .
C30 C31 1.378(5) .
C30 H30 0.9500 .
C31 C32 1.378(4) .
C31 H31 0.9500 .
C32 H32 0.9500 .
C33 C38 1.360(5) .
C33 C34 1.368(5) .
C34 C35 1.383(5) .
C34 H34 0.9500 .
C35 C36 1.343(5) .
C35 H35 0.9500 .
C36 C37 1.356(5) .
C36 H36 0.9500 .
C37 C38 1.382(5) .
C37 H37 0.9500 .
C38 H38 0.9500 .
C39 C40 1.387(5) .
C39 C44 1.390(4) .
C40 C41 1.392(5) .
C40 H40 0.9500 .
C41 C42 1.376(6) .
C41 H41 0.9500 .
C42 C43 1.385(5) .
C42 H42 0.9500 .
C43 C44 1.384(4) .
C43 H43 0.9500 .
C44 H44 0.9500 .
C46 C47 1.398(4) .
C46 C51 1.404(4) .
C47 C48 1.373(4) .
C47 H47 0.9500 .
C48 C49 1.400(5) .
C48 H48 0.9500 .
C49 C50 1.385(5) .
C49 C53 1.547(5) .
C50 C51 1.381(4) .
C50 H50 0.9500 .
C51 H51 0.9500 .
C52 C53 1.488(5) .
C53 C54 1.475(5) .
C53 C53 1.612(8) 3_554

loop_
_platon_squeeze_void_nr
_platon_squeeze_void_average_x
_platon_squeeze_void_average_y
_platon_squeeze_void_average_z
_platon_squeeze_void_volume
_platon_squeeze_void_count_electrons
_platon_squeeze_void_content
1 0.431 0.750 -0.042 296 11 ' '
2 0.569 0.250 0.031 296 11 ' '
